data_1570364
loop_
_publ_author_name
'Fan, Ji-Qiang'
'Cen, Kehui'
'Xu, Hua-Jun'
'Wang, Hai-Yang'
'Yang, Ying'
'Zhu, Ze-Min'
'Liu, Hao'
'Chen, Dengyu'
'Fan, Weigang'
'Li, Man-Bo'

_publ_section_title
;
 Photochemical synthesis of group 10 metal nanoclusters for
 electrocatalysis.
;
_journal_issue 47
_journal_name_full Nanoscale
_journal_page_first 19079
_journal_page_last 19084
_journal_paper_doi 10.1039/d3nr05328h
_journal_volume 15
_journal_year 2023
_chemical_formula_moiety 'C132 H110 Ni11 S22, 2(C H2 Cl2)'
_chemical_formula_sum 'C134 H114 Cl4 Ni11 S22'
_chemical_formula_weight 3217.18
_space_group_crystal_system monoclinic
_space_group_IT_number 15
_space_group_name_Hall '-C 2yc'
_space_group_name_H-M_alt 'C 1 2/c 1'
_atom_sites_solution_hydrogens mixed
_audit_creation_date 2022-08-11
_audit_creation_method
;
Olex2 1.3
(compiled 2020.11.12 svn.r5f609507 for OlexSys, GUI svn.r6226)
;
_audit_update_record
;
2023-09-05 deposited with the CCDC.	2023-11-22 downloaded from the CCDC.
;
_cell_angle_alpha 90
_cell_angle_beta 99.45(3)
_cell_angle_gamma 90
_cell_formula_units_Z 4
_cell_length_a 18.984(4)
_cell_length_b 28.994(6)
_cell_length_c 28.216(6)
_cell_measurement_reflns_used 11717
_cell_measurement_temperature 273.15
_cell_measurement_theta_max 70.311
_cell_measurement_theta_min 4.404
_cell_volume 15320(6)
_computing_molecular_graphics 'Olex2 1.3 (Dolomanov et al., 2009)'
_computing_publication_material 'Olex2 1.3 (Dolomanov et al., 2009)'
_computing_structure_refinement 'SHELXL 2018/3 (Sheldrick, 2015)'
_diffrn_ambient_temperature 273.15
_diffrn_measured_fraction_theta_full 0.984
_diffrn_measured_fraction_theta_max 0.958
_diffrn_measurement_device_type 'Bruker APEX-II CCD'
_diffrn_measurement_method '\w scans'
_diffrn_radiation_monochromator graphite
_diffrn_radiation_type CuK\a
_diffrn_radiation_wavelength 1.54178
_diffrn_reflns_av_R_equivalents 0.0226
_diffrn_reflns_av_unetI/netI 0.0258
_diffrn_reflns_Laue_measured_fraction_full 0.984
_diffrn_reflns_Laue_measured_fraction_max 0.958
_diffrn_reflns_limit_h_max 23
_diffrn_reflns_limit_h_min -21
_diffrn_reflns_limit_k_max 34
_diffrn_reflns_limit_k_min -34
_diffrn_reflns_limit_l_max 12
_diffrn_reflns_limit_l_min -32
_diffrn_reflns_number 45301
_diffrn_reflns_point_group_measured_fraction_full 0.984
_diffrn_reflns_point_group_measured_fraction_max 0.958
_diffrn_reflns_theta_full 67.679
_diffrn_reflns_theta_max 70.311
_diffrn_reflns_theta_min 4.404
_diffrn_standards_number 0
_exptl_absorpt_coefficient_mu 5.190
_exptl_absorpt_correction_type none
_exptl_crystal_colour 'metallic dark black'
_exptl_crystal_colour_lustre metallic
_exptl_crystal_colour_modifier dark
_exptl_crystal_colour_primary black
_exptl_crystal_density_diffrn 1.395
_exptl_crystal_description needle
_exptl_crystal_F_000 6584
_exptl_crystal_size_max 0.3
_exptl_crystal_size_mid 0.1
_exptl_crystal_size_min 0.1
_refine_diff_density_max 1.526
_refine_diff_density_min -1.248
_refine_diff_density_rms 0.126
_refine_ls_extinction_method none
_refine_ls_goodness_of_fit_ref 1.055
_refine_ls_hydrogen_treatment constr
_refine_ls_matrix_type full
_refine_ls_number_parameters 785
_refine_ls_number_reflns 13994
_refine_ls_number_restraints 1166
_refine_ls_restrained_S_all 1.087
_refine_ls_R_factor_all 0.0761
_refine_ls_R_factor_gt 0.0681
_refine_ls_shift/su_max 0.001
_refine_ls_shift/su_mean 0.000
_refine_ls_structure_factor_coef Fsqd
_refine_ls_weighting_details 'w=1/[\s^2^(Fo^2^)+(0.1438P)^2^+53.3916P] where P=(Fo^2^+2Fc^2^)/3'
_refine_ls_weighting_scheme calc
_refine_ls_wR_factor_gt 0.2096
_refine_ls_wR_factor_ref 0.2183
_reflns_Friedel_coverage 0.000
_reflns_number_gt 11717
_reflns_number_total 13994
_reflns_threshold_expression 'I > 2\s(I)'
_cod_data_source_file d3nr05328h2.cif
_cod_data_source_block Ni11
_cod_depositor_comments 'Adding full bibliography for 1570364--1570367.cif.'
_cod_database_code 1570364
_shelx_shelxl_version_number 2018/3
_shelx_space_group_comment
;
The symmetry employed for this shelxl refinement is uniquely defined
by the following loop, which should always be used as a source of
symmetry information in preference to the above space-group names.
They are only intended as comments.
;
_shelx_estimated_absorpt_t_max 0.625
_shelx_estimated_absorpt_t_min 0.305
_olex2_refinement_description
;
1. Fixed Uiso
 At 1.2 times of:
  All C(H) groups, All C(H,H) groups
2. Restrained distances
 C1-Cl1
 1.63 with sigma of 0.02
 C1-Cl00
 1.63 with sigma of 0.02
3. Uiso/Uaniso restraints and constraints
C00K \\sim C2 \\sim C00L \\sim C3 \\sim C00M \\sim C4 \\sim C00O \\sim C5 \\sim
C00P \\sim C6 \\sim C016 \\sim C7 \\sim C028 \\sim C8 \\sim C02G \\sim C01R
\\sim C00Q \\sim C00S \\sim C00T \\sim C00U \\sim C00V \\sim C00W \\sim C00X
\\sim C00Y \\sim C00Z \\sim C010 \\sim C011 \\sim C012 \\sim C013 \\sim C014
\\sim C018 \\sim C019 \\sim C01A \\sim C01B \\sim C01D \\sim C01E \\sim C01F
\\sim C01G \\sim C01H \\sim C01I \\sim C01K \\sim C01L \\sim C01M \\sim C01O
\\sim C01P \\sim C01Q \\sim C01S \\sim C01T \\sim C01U \\sim C01V \\sim C01W
\\sim C01Y \\sim C01Z \\sim C020 \\sim C023 \\sim C024 \\sim C025 \\sim C026
\\sim C029 \\sim C02A \\sim C02B \\sim C02C \\sim C02D \\sim C02E \\sim C02H
\\sim C02I \\sim C1 \\sim C02K: within 3.8A with sigma of 0.01 and sigma for
terminal atoms of 0.02 within 3.8A
4. Others
 Fixed Sof: Cl1(0.5) Cl00(0.5) C1(0.5) H1A(0.5) H1B(0.5) H02F(0.5) H02J(0.5)
5.a Riding coordinates:
 C02K(H02F,H02J)
5.b Secondary CH2 refined with riding coordinates:
 C1(H1A,H1B)
5.c Aromatic/amide H refined with riding coordinates:
 C3(H3), C4(H4), C00O(H00O), C5(H5), C6(H6), C016(H016), C7(H7), C028(H028),
 C8(H8), C02G(H02G), C01R(H01R), C00Q(H00Q), C00S(H00S), C00T(H00T), C00W(H00W),
  C00Y(H00Y), C010(H010), C013(H013), C014(H014), C018(H018), C019(H019),
 C01A(H01A), C01B(H01B), C01D(H01D), C01E(H01E), C01F(H01F), C01G(H01G),
 C01H(H01H), C01I(H01I), C01K(H01K), C01L(H01L), C01M(H01M), C01O(H01O),
 C01P(H01P), C01Q(H01Q), C01S(H01S), C01T(H01T), C01U(H01U), C01V(H01V),
 C01W(H01W), C01Y(H01Y), C01Z(H01Z), C020(H020), C023(H023), C024(H024),
 C025(H025), C026(H026), C029(H029), C02A(H02A), C02B(H02B), C02C(H02C),
 C02D(H02D), C02E(H02E), C02H(H02H), C02I(H02I)
;
_platon_squeeze_void_probe_radius 1.20
_olex2_submission_special_instructions 'No special instructions were received'

loop_
_space_group_symop_operation_xyz
'x, y, z'
'-x, y, -z+1/2'
'x+1/2, y+1/2, z'
'-x+1/2, y+1/2, -z+1/2'
'-x, -y, -z'
'x, -y, z-1/2'
'-x+1/2, -y+1/2, -z'
'x+1/2, -y+1/2, z-1/2'

loop_
_atom_site_label
_atom_site_type_symbol
_atom_site_fract_x
_atom_site_fract_y
_atom_site_fract_z
_atom_site_U_iso_or_equiv
_atom_site_adp_type
_atom_site_occupancy
_atom_site_site_symmetry_order
_atom_site_calc_flag
_atom_site_refinement_flags_posn
_atom_site_refinement_flags_adp
_atom_site_refinement_flags_occupancy
_atom_site_disorder_assembly
_atom_site_disorder_group
Ni01 Ni 0.500000 0.51119(4) 0.250000 0.0314(2) Uani 1 2 d S T P . .
Ni02 Ni 0.45520(4) 0.55472(3) 0.33494(3) 0.0338(2) Uani 1 1 d . . . . .
Ni03 Ni 0.47300(4) 0.83612(3) 0.29434(3) 0.03354(19) Uani 1 1 d . . . . .
Ni04 Ni 0.41621(4) 0.79117(3) 0.38516(3) 0.0357(2) Uani 1 1 d . . . . .
Ni05 Ni 0.42043(5) 0.62901(3) 0.41137(3) 0.0416(2) Uani 1 1 d . . . . .
Ni06 Ni 0.39141(5) 0.71710(3) 0.44722(3) 0.0449(2) Uani 1 1 d . . . . .
S07 S 0.54687(6) 0.50988(4) 0.32751(4) 0.0357(2) Uani 1 1 d . . . . .
S08 S 0.52044(6) 0.80625(4) 0.36350(4) 0.0358(2) Uani 1 1 d . . . . .
S09 S 0.37563(6) 0.80206(4) 0.30845(4) 0.0370(2) Uani 1 1 d . . . . .
S0A S 0.51520(6) 0.60468(4) 0.38429(4) 0.0391(3) Uani 1 1 d . . . . .
S0B S 0.36648(6) 0.60132(4) 0.34194(4) 0.0382(3) Uani 1 1 d . . . . .
S0C S 0.39795(6) 0.51185(4) 0.27694(4) 0.0370(3) Uani 1 1 d . . . . .
S0D S 0.56958(6) 0.86808(4) 0.27518(4) 0.0370(3) Uani 1 1 d . . . . .
S0E S 0.31724(7) 0.76797(4) 0.40906(5) 0.0447(3) Uani 1 1 d . . . . .
S0F S 0.46264(7) 0.77739(4) 0.46127(4) 0.0443(3) Uani 1 1 d . . . . .
S0G S 0.47058(9) 0.66484(4) 0.47750(4) 0.0493(3) Uani 1 1 d . . . . .
S0H S 0.32165(8) 0.65653(4) 0.43197(5) 0.0517(3) Uani 1 1 d . . . . .
C00K C 0.5212(3) 0.45449(18) 0.3459(2) 0.0476(11) Uani 1 1 d . U . . .
C2 C 0.1798(4) 0.8700(2) 0.5104(3) 0.0673(13) Uani 1 1 d . U . A 1
C00L C 0.3085(3) 0.8458(2) 0.3050(2) 0.0468(10) Uani 1 1 d . U . . .
C3 C 0.1565(5) 0.9160(2) 0.5014(3) 0.0742(15) Uani 1 1 d . U . A 1
H3 H 0.139431 0.932533 0.525372 0.089 Uiso 1 1 calc R U . A 1
C00M C 0.5594(3) 0.85271(19) 0.39977(18) 0.0435(10) Uani 1 1 d . U . . .
C4 C 0.2352(5) 0.6039(4) 0.1875(3) 0.0937(19) Uani 1 1 d . U . . .
H4 H 0.201401 0.623062 0.169814 0.112 Uiso 1 1 calc R U . . .
C00O C 0.5369(3) 0.89737(18) 0.39221(19) 0.0443(10) Uani 1 1 d . U . . .
H00O H 0.499946 0.904163 0.367241 0.053 Uiso 1 1 calc R U . . .
C5 C 0.2044(4) 0.8458(2) 0.4745(3) 0.0684(13) Uani 1 1 d . U . A 1
H5 H 0.217413 0.815006 0.479203 0.082 Uiso 1 1 calc R U . A 1
C00P C 0.3354(3) 0.5480(3) 0.2399(2) 0.0623(14) Uani 1 1 d . U . . .
C6 C 0.1842(5) 0.9125(3) 0.4215(3) 0.0761(14) Uani 1 1 d . U . A 1
H6 H 0.184716 0.925518 0.391407 0.091 Uiso 1 1 calc R U . A 1
C016 C 0.3557(4) 0.5874(3) 0.2198(2) 0.0743(16) Uani 1 1 d . U . . .
H016 H 0.403804 0.595173 0.223933 0.089 Uiso 1 1 calc R U . . .
C7 C 0.2097(5) 0.8670(2) 0.4316(3) 0.0743(14) Uani 1 1 d . U . . .
H7 H 0.230515 0.851093 0.408799 0.089 Uiso 1 1 calc R U . A 1
C028 C 0.3057(5) 0.6161(3) 0.1931(3) 0.0899(19) Uani 1 1 d . U . . .
H028 H 0.319859 0.643007 0.179297 0.108 Uiso 1 1 calc R U . . .
C8 C 0.1585(5) 0.9372(3) 0.4572(3) 0.0780(16) Uani 1 1 d . U . A 1
H8 H 0.142831 0.967374 0.451764 0.094 Uiso 1 1 calc R U . A 1
C02G C 0.2133(5) 0.5655(4) 0.2067(3) 0.0917(18) Uani 1 1 d . U . . .
H02G H 0.164942 0.558230 0.201820 0.110 Uiso 1 1 calc R U . . .
C01R C 0.2635(4) 0.5356(3) 0.2346(3) 0.0748(14) Uani 1 1 d . U . . .
H01R H 0.248902 0.508957 0.248631 0.090 Uiso 1 1 calc R U . . .
C00Q C 0.3244(3) 0.8896(2) 0.3240(2) 0.0535(12) Uani 1 1 d . U . . .
H00Q H 0.370030 0.896301 0.340078 0.064 Uiso 1 1 calc R U . . .
C00S C 0.2784(4) 0.7155(2) 0.3262(2) 0.0592(13) Uani 1 1 d . U . . .
H00S H 0.325967 0.706760 0.328830 0.071 Uiso 1 1 calc R U . . .
C00T C 0.6672(3) 0.8003(3) 0.3121(2) 0.0580(12) Uani 1 1 d . U . . .
H00T H 0.632449 0.778431 0.301246 0.070 Uiso 1 1 calc R U . . .
C00U C 0.2563(3) 0.7440(2) 0.3611(2) 0.0562(12) Uani 1 1 d . U . . .
C00V C 0.2911(3) 0.56690(19) 0.35110(19) 0.0462(10) Uani 1 1 d . U . . .
C00W C 0.3006(3) 0.5223(2) 0.3687(2) 0.0505(11) Uani 1 1 d . U . . .
H00W H 0.346229 0.510409 0.378208 0.061 Uiso 1 1 calc R U . . .
C00X C 0.5595(3) 0.68224(18) 0.4737(2) 0.0516(11) Uani 1 1 d . U . . .
C00Y C 0.5773(3) 0.70216(18) 0.4328(2) 0.0520(11) Uani 1 1 d . U . . .
H00Y H 0.542292 0.708253 0.406376 0.062 Uiso 1 1 calc R U . . .
C00Z C 0.5778(4) 0.57848(19) 0.4311(2) 0.0538(11) Uani 1 1 d . U . . .
C010 C 0.6496(4) 0.5792(2) 0.4259(2) 0.0604(13) Uani 1 1 d . U . . .
H010 H 0.662956 0.591162 0.398143 0.072 Uiso 1 1 calc R U . . .
C011 C 0.6526(3) 0.8467(2) 0.3054(2) 0.0522(11) Uani 1 1 d . U . . .
C012 C 0.4183(4) 0.8174(2) 0.4942(2) 0.0655(14) Uani 1 1 d . U . . .
C013 C 0.6481(3) 0.7129(2) 0.4316(2) 0.0582(13) Uani 1 1 d . U . . .
H013 H 0.660836 0.724952 0.403595 0.070 Uiso 1 1 calc R U . . .
C014 C 0.5685(3) 0.9323(2) 0.4213(2) 0.0517(11) Uani 1 1 d . U . . .
H014 H 0.553101 0.962536 0.415414 0.062 Uiso 1 1 calc R U . . .
C018 C 0.6145(4) 0.8431(2) 0.4375(2) 0.0627(14) Uani 1 1 d . U . . .
H018 H 0.630473 0.812925 0.443071 0.075 Uiso 1 1 calc R U . . .
C019 C 0.2410(3) 0.8352(2) 0.2819(3) 0.0613(12) Uani 1 1 d . U . . .
H019 H 0.230001 0.805653 0.270196 0.074 Uiso 1 1 calc R U . . .
C01A C 0.2242(3) 0.5848(2) 0.3374(2) 0.0595(12) Uani 1 1 d . U . . .
H01A H 0.218677 0.614967 0.326127 0.071 Uiso 1 1 calc R U . . .
C01B C 0.2403(4) 0.4955(2) 0.3721(2) 0.0589(13) Uani 1 1 d . U . . .
H01B H 0.245647 0.465701 0.384208 0.071 Uiso 1 1 calc R U . . .
C01D C 0.2730(4) 0.9224(2) 0.3189(3) 0.0633(13) Uani 1 1 d . U . . .
H01D H 0.284154 0.951557 0.331711 0.076 Uiso 1 1 calc R U . . .
C01E C 0.1721(4) 0.5137(2) 0.3572(2) 0.0626(13) Uani 1 1 d . U . . .
H01E H 0.132042 0.495683 0.358837 0.075 Uiso 1 1 calc R U . . .
C01F C 0.5590(4) 0.5600(2) 0.4715(2) 0.0640(13) Uani 1 1 d . U . . .
H01F H 0.511347 0.558522 0.475402 0.077 Uiso 1 1 calc R U . . .
C01G C 0.1851(4) 0.7561(3) 0.3581(3) 0.0713(14) Uani 1 1 d . U . . .
H01G H 0.170003 0.774752 0.381367 0.086 Uiso 1 1 calc R U . . .
C01H C 0.6139(5) 0.5429(2) 0.5078(2) 0.0713(15) Uani 1 1 d . U . . .
H01H H 0.602160 0.530032 0.535674 0.086 Uiso 1 1 calc R U . . .
C01I C 0.5234(4) 0.4161(2) 0.3174(3) 0.0722(15) Uani 1 1 d . U . . .
H01I H 0.535360 0.419210 0.286909 0.087 Uiso 1 1 calc R U . . .
C01K C 0.3919(4) 0.8037(3) 0.5351(2) 0.0697(14) Uani 1 1 d . U . . .
H01K H 0.392578 0.772743 0.543972 0.084 Uiso 1 1 calc R U . . .
C01L C 0.1643(4) 0.5578(2) 0.3402(3) 0.0644(14) Uani 1 1 d . U . . .
H01L H 0.118832 0.569906 0.330546 0.077 Uiso 1 1 calc R U . . .
C01M C 0.6132(4) 0.6750(2) 0.5135(2) 0.0628(13) Uani 1 1 d . U . . .
H01M H 0.601701 0.661753 0.541292 0.075 Uiso 1 1 calc R U . . .
C01O C 0.6997(4) 0.7060(2) 0.4710(3) 0.0685(15) Uani 1 1 d . U . . .
H01O H 0.746778 0.714188 0.469950 0.082 Uiso 1 1 calc R U . . .
C01P C 0.6221(4) 0.9232(2) 0.4585(2) 0.0648(14) Uani 1 1 d . U . . .
H01P H 0.642802 0.946864 0.478301 0.078 Uiso 1 1 calc R U . . .
C01Q C 0.3641(4) 0.8372(3) 0.5628(3) 0.0780(15) Uani 1 1 d . U . . .
H01Q H 0.348618 0.828303 0.591105 0.094 Uiso 1 1 calc R U . . .
C01S C 0.6822(4) 0.6874(2) 0.5118(3) 0.0682(15) Uani 1 1 d . U . . .
H01S H 0.717356 0.683021 0.538575 0.082 Uiso 1 1 calc R U . . .
C01T C 0.7346(4) 0.7866(3) 0.3353(3) 0.0736(15) Uani 1 1 d . U . . .
H01T H 0.744585 0.755444 0.340330 0.088 Uiso 1 1 calc R U . . .
C01U C 0.1889(4) 0.8700(3) 0.2764(3) 0.0716(15) Uani 1 1 d . U . . .
H01U H 0.143343 0.863744 0.259998 0.086 Uiso 1 1 calc R U . . .
C01V C 0.7045(3) 0.8790(3) 0.3212(3) 0.0709(15) Uani 1 1 d . U . . .
H01V H 0.694566 0.910190 0.316494 0.085 Uiso 1 1 calc R U . . .
C01W C 0.5077(5) 0.3727(3) 0.3341(3) 0.0773(16) Uani 1 1 d . U . . .
H01W H 0.506390 0.347380 0.313773 0.093 Uiso 1 1 calc R U . . .
C01Y C 0.2051(4) 0.9140(3) 0.2954(3) 0.0719(14) Uani 1 1 d . U . . .
H01Y H 0.170572 0.937080 0.292165 0.086 Uiso 1 1 calc R U . . .
C01Z C 0.6820(5) 0.5452(2) 0.5020(3) 0.0762(16) Uani 1 1 d . U . . .
H01Z H 0.717283 0.534794 0.526500 0.091 Uiso 1 1 calc R U . . .
C020 C 0.2287(4) 0.7005(3) 0.2877(3) 0.0705(14) Uani 1 1 d . U . . .
H020 H 0.243439 0.681848 0.264357 0.085 Uiso 1 1 calc R U . . .
C023 C 0.6451(4) 0.8783(3) 0.4665(3) 0.0735(16) Uani 1 1 d . U . . .
H023 H 0.681792 0.871712 0.491686 0.088 Uiso 1 1 calc R U . . .
C024 C 0.4960(5) 0.4485(3) 0.3887(3) 0.0734(15) Uani 1 1 d . U . . .
H024 H 0.487732 0.474207 0.406638 0.088 Uiso 1 1 calc R U . . .
C025 C 0.4129(5) 0.8633(3) 0.4803(3) 0.0814(16) Uani 1 1 d . U . . .
H025 H 0.430288 0.872435 0.452858 0.098 Uiso 1 1 calc R U . . .
C026 C 0.7008(5) 0.5621(2) 0.4621(3) 0.0732(16) Uani 1 1 d . U . . .
H026 H 0.748681 0.562402 0.458577 0.088 Uiso 1 1 calc R U . . .
C029 C 0.4945(5) 0.3669(3) 0.3788(3) 0.0777(16) Uani 1 1 d . U . . .
H029 H 0.493362 0.337430 0.391646 0.093 Uiso 1 1 calc R U . . .
C02A C 0.3592(5) 0.8814(3) 0.5498(3) 0.0846(15) Uani 1 1 d . U . . .
H02A H 0.340873 0.902803 0.569141 0.102 Uiso 1 1 calc R U . . .
C02B C 0.1583(4) 0.7126(3) 0.2836(3) 0.0815(17) Uani 1 1 d . U . . .
H02B H 0.125958 0.702719 0.257130 0.098 Uiso 1 1 calc R U . . .
C02C C 0.1351(4) 0.7391(3) 0.3181(3) 0.0825(16) Uani 1 1 d . U . . .
H02C H 0.086874 0.746107 0.315592 0.099 Uiso 1 1 calc R U . . .
C02D C 0.4826(5) 0.4048(3) 0.4054(3) 0.0816(17) Uani 1 1 d . U . . .
H02D H 0.465869 0.401376 0.434359 0.098 Uiso 1 1 calc R U . . .
C02E C 0.7866(4) 0.8192(3) 0.3508(3) 0.0822(17) Uani 1 1 d . U . . .
H02E H 0.831633 0.809695 0.365688 0.099 Uiso 1 1 calc R U . . .
C02H C 0.7724(4) 0.8650(3) 0.3444(3) 0.0829(17) Uani 1 1 d . U . . .
H02H H 0.807147 0.886880 0.355338 0.099 Uiso 1 1 calc R U . . .
C02I C 0.3817(5) 0.8963(3) 0.5068(3) 0.0885(16) Uani 1 1 d . U . . .
H02I H 0.375935 0.926765 0.496533 0.106 Uiso 1 1 calc R U . . .
Cl1 Cl 0.5519(4) 0.7620(2) 0.6290(3) 0.145(3) Uani 0.5 1 d D . P . .
Cl00 Cl 0.6535(2) 0.8161(2) 0.59285(18) 0.1035(15) Uani 0.5 1 d D . P . .
C1 C 0.5759(8) 0.7901(6) 0.5822(5) 0.081(3) Uani 0.5 1 d D U P . .
H1A H 0.576652 0.768211 0.556261 0.097 Uiso 0.5 1 calc R U P . .
H1B H 0.539589 0.812928 0.571039 0.097 Uiso 0.5 1 calc R U P . .
Cl0I Cl 0.4996(3) 0.69022(10) 0.30023(10) 0.1584(17) Uani 1 1 d . . . . .
C02K C 0.500000 0.7174(5) 0.250000 0.190(13) Uani 1 2 d S T P . .
H02F H 0.541290 0.737562 0.254590 0.228 Uiso 0.5 1 d R U P . .
H02J H 0.458710 0.737562 0.245410 0.228 Uiso 0.5 1 d R U P . .

loop_
_atom_site_aniso_label
_atom_site_aniso_U_11
_atom_site_aniso_U_22
_atom_site_aniso_U_33
_atom_site_aniso_U_23
_atom_site_aniso_U_13
_atom_site_aniso_U_12
Ni01 0.0283(5) 0.0389(5) 0.0275(5) 0.000 0.0055(4) 0.000
Ni02 0.0348(4) 0.0391(4) 0.0281(4) -0.0033(3) 0.0068(3) -0.0026(3)
Ni03 0.0312(4) 0.0434(4) 0.0263(4) 0.0007(3) 0.0058(3) 0.0006(3)
Ni04 0.0403(4) 0.0383(4) 0.0303(4) -0.0011(3) 0.0113(3) -0.0011(3)
Ni05 0.0561(5) 0.0383(4) 0.0335(4) -0.0050(3) 0.0162(4) -0.0091(4)
Ni06 0.0656(6) 0.0384(4) 0.0344(5) -0.0041(3) 0.0191(4) -0.0108(4)
S07 0.0311(5) 0.0471(6) 0.0286(5) 0.0023(4) 0.0044(4) -0.0018(4)
S08 0.0357(5) 0.0432(6) 0.0286(5) 0.0011(4) 0.0051(4) 0.0009(4)
S09 0.0335(5) 0.0447(6) 0.0335(6) 0.0016(4) 0.0077(4) 0.0003(4)
S0A 0.0445(6) 0.0415(6) 0.0305(6) -0.0021(4) 0.0038(4) -0.0058(5)
S0B 0.0398(6) 0.0392(6) 0.0382(6) -0.0053(4) 0.0137(4) -0.0035(4)
S0C 0.0296(5) 0.0469(6) 0.0351(6) -0.0096(4) 0.0067(4) -0.0017(4)
S0D 0.0332(5) 0.0475(6) 0.0303(6) -0.0034(4) 0.0057(4) -0.0029(4)
S0E 0.0505(7) 0.0422(6) 0.0465(7) -0.0079(5) 0.0234(5) -0.0078(5)
S0F 0.0619(7) 0.0416(6) 0.0305(6) -0.0027(4) 0.0107(5) -0.0087(5)
S0G 0.0796(9) 0.0389(6) 0.0308(6) -0.0004(4) 0.0138(6) -0.0101(6)
S0H 0.0664(8) 0.0434(6) 0.0538(8) -0.0112(5) 0.0350(7) -0.0150(6)
C00K 0.058(3) 0.046(2) 0.045(2) 0.0096(19) 0.023(2) 0.009(2)
C2 0.099(3) 0.053(2) 0.063(3) -0.007(2) 0.050(2) -0.012(2)
C00L 0.039(2) 0.058(2) 0.045(2) 0.007(2) 0.0118(18) 0.0075(19)
C3 0.105(4) 0.058(3) 0.069(3) -0.004(3) 0.043(3) -0.001(3)
C00M 0.043(2) 0.052(2) 0.034(2) -0.0004(18) 0.0030(17) -0.0018(19)
C4 0.090(4) 0.116(4) 0.066(3) -0.021(3) -0.012(3) 0.047(3)
C00O 0.044(2) 0.049(2) 0.039(2) -0.0002(19) 0.0036(18) -0.0037(19)
C5 0.096(3) 0.056(2) 0.065(3) -0.009(2) 0.046(2) -0.005(2)
C00P 0.055(3) 0.087(3) 0.042(3) -0.021(2) -0.001(2) 0.030(3)
C6 0.098(3) 0.069(3) 0.069(3) 0.004(3) 0.036(3) 0.000(3)
C016 0.084(3) 0.088(3) 0.046(3) -0.016(3) -0.003(3) 0.042(3)
C7 0.106(3) 0.059(3) 0.070(3) -0.001(2) 0.051(3) 0.002(3)
C028 0.100(4) 0.103(4) 0.061(3) -0.019(3) -0.005(3) 0.047(3)
C8 0.107(4) 0.064(3) 0.072(3) 0.001(3) 0.039(3) -0.002(3)
C02G 0.072(3) 0.121(4) 0.074(3) -0.028(3) -0.010(3) 0.032(3)
C01R 0.059(3) 0.102(3) 0.059(3) -0.024(3) -0.002(2) 0.023(3)
C00Q 0.048(2) 0.059(3) 0.056(3) 0.004(2) 0.014(2) 0.007(2)
C00S 0.064(3) 0.052(3) 0.062(3) -0.004(2) 0.012(2) -0.014(2)
C00T 0.039(2) 0.090(3) 0.044(2) 0.003(2) 0.007(2) 0.011(2)
C00U 0.052(2) 0.055(2) 0.062(3) -0.002(2) 0.012(2) -0.016(2)
C00V 0.046(2) 0.053(2) 0.043(2) -0.0109(19) 0.0184(18) -0.0073(19)
C00W 0.055(2) 0.059(2) 0.041(2) -0.005(2) 0.016(2) -0.011(2)
C00X 0.073(3) 0.039(2) 0.039(2) -0.0022(18) -0.004(2) -0.001(2)
C00Y 0.066(3) 0.041(2) 0.045(2) 0.0000(19) -0.001(2) -0.005(2)
C00Z 0.078(3) 0.041(2) 0.038(2) -0.0027(18) -0.005(2) -0.001(2)
C010 0.072(3) 0.054(3) 0.048(3) -0.002(2) -0.012(2) -0.003(2)
C011 0.033(2) 0.084(3) 0.038(2) -0.008(2) 0.0014(18) 0.003(2)
C012 0.088(3) 0.063(3) 0.053(3) -0.025(2) 0.035(2) -0.031(3)
C013 0.064(3) 0.048(2) 0.060(3) -0.003(2) 0.002(2) -0.007(2)
C014 0.054(3) 0.049(2) 0.051(3) -0.001(2) 0.007(2) -0.002(2)
C018 0.066(3) 0.055(3) 0.058(3) 0.001(2) -0.016(2) 0.001(2)
C019 0.045(2) 0.070(3) 0.069(3) -0.003(2) 0.008(2) 0.004(2)
C01A 0.055(2) 0.065(3) 0.062(3) -0.011(2) 0.020(2) 0.001(2)
C01B 0.067(3) 0.062(3) 0.050(3) -0.003(2) 0.018(2) -0.022(2)
C01D 0.061(3) 0.060(3) 0.071(3) 0.007(2) 0.016(2) 0.012(2)
C01E 0.058(3) 0.074(3) 0.060(3) -0.009(3) 0.021(2) -0.022(2)
C01F 0.094(3) 0.050(2) 0.045(2) 0.002(2) 0.003(2) 0.002(2)
C01G 0.058(3) 0.076(3) 0.081(3) -0.004(3) 0.013(3) -0.015(3)
C01H 0.108(4) 0.051(3) 0.050(3) 0.006(2) 0.001(3) 0.007(3)
C01I 0.101(4) 0.057(3) 0.061(3) 0.006(3) 0.022(3) -0.008(3)
C01K 0.080(3) 0.080(3) 0.056(3) -0.018(3) 0.032(3) -0.028(3)
C01L 0.053(3) 0.075(3) 0.069(3) -0.008(3) 0.020(2) -0.009(2)
C01M 0.085(3) 0.052(2) 0.047(3) -0.004(2) -0.005(2) 0.001(2)
C01O 0.074(3) 0.057(3) 0.069(3) -0.012(3) -0.005(3) -0.004(3)
C01P 0.070(3) 0.059(3) 0.058(3) -0.007(2) -0.011(3) -0.007(3)
C01Q 0.095(3) 0.088(3) 0.062(3) -0.023(3) 0.043(3) -0.026(3)
C01S 0.073(3) 0.063(3) 0.060(3) -0.011(3) -0.016(3) -0.003(3)
C01T 0.049(3) 0.109(4) 0.059(3) 0.003(3) 0.002(2) 0.019(3)
C01U 0.052(3) 0.084(3) 0.077(3) -0.001(3) 0.002(3) 0.012(3)
C01V 0.045(3) 0.103(4) 0.060(3) -0.025(3) -0.004(2) 0.000(3)
C01W 0.103(4) 0.055(3) 0.075(3) 0.009(3) 0.019(3) -0.008(3)
C01Y 0.063(3) 0.075(3) 0.078(3) 0.008(3) 0.012(3) 0.020(3)
C01Z 0.097(4) 0.062(3) 0.059(3) 0.001(3) -0.018(3) 0.006(3)
C020 0.076(3) 0.065(3) 0.068(3) -0.006(3) 0.005(3) -0.015(3)
C023 0.074(3) 0.072(3) 0.063(3) -0.002(3) -0.024(3) -0.001(3)
C024 0.100(4) 0.062(3) 0.064(3) 0.008(3) 0.030(3) -0.002(3)
C025 0.111(4) 0.070(3) 0.078(3) -0.024(3) 0.060(3) -0.025(3)
C026 0.086(3) 0.063(3) 0.060(3) 0.002(3) -0.020(3) 0.001(3)
C029 0.107(4) 0.058(3) 0.076(3) 0.014(3) 0.038(3) 0.004(3)
C02A 0.105(3) 0.083(3) 0.077(3) -0.033(3) 0.048(3) -0.021(3)
C02B 0.076(3) 0.081(3) 0.082(4) -0.004(3) -0.004(3) -0.023(3)
C02C 0.066(3) 0.086(3) 0.092(4) -0.001(3) 0.003(3) -0.015(3)
C02D 0.107(4) 0.070(3) 0.073(3) 0.013(3) 0.030(3) 0.000(3)
C02E 0.049(3) 0.125(4) 0.068(3) -0.007(3) -0.006(3) 0.015(3)
C02H 0.051(3) 0.119(4) 0.071(3) -0.023(3) -0.013(3) 0.002(3)
C02I 0.113(3) 0.075(3) 0.090(3) -0.022(3) 0.052(3) -0.020(3)
Cl1 0.126(4) 0.091(3) 0.233(8) 0.053(4) 0.073(5) 0.042(3)
Cl00 0.069(2) 0.144(4) 0.093(3) 0.023(3) 0.002(2) 0.020(3)
C1 0.092(6) 0.087(6) 0.061(6) -0.021(5) 0.006(5) -0.007(6)
Cl0I 0.321(6) 0.0947(17) 0.0665(14) 0.0020(12) 0.053(2) -0.024(2)
C02K 0.41(4) 0.065(8) 0.097(12) 0.000 0.042(18) 0.000

loop_
_atom_type_symbol
_atom_type_description
_atom_type_scat_dispersion_real
_atom_type_scat_dispersion_imag
_atom_type_scat_source
C C 0.0181 0.0091 'International Tables Vol C Tables 4.2.6.8 and 6.1.1.4'
H H 0.0000 0.0000 'International Tables Vol C Tables 4.2.6.8 and 6.1.1.4'
Cl Cl 0.3639 0.7018 'International Tables Vol C Tables 4.2.6.8 and 6.1.1.4'
Ni Ni -3.0029 0.5091 'International Tables Vol C Tables 4.2.6.8 and 6.1.1.4'
S S 0.3331 0.5567 'International Tables Vol C Tables 4.2.6.8 and 6.1.1.4'

loop_
_geom_angle_atom_site_label_1
_geom_angle_atom_site_label_2
_geom_angle_atom_site_label_3
_geom_angle
_geom_angle_site_symmetry_1
_geom_angle_site_symmetry_3
_geom_angle_publ_flag
Ni02 Ni01 Ni02 129.43(5) 2_655 . ?
S07 Ni01 Ni02 48.01(3) . . ?
S07 Ni01 Ni02 133.13(4) . 2_655 ?
S07 Ni01 Ni02 133.13(4) 2_655 . ?
S07 Ni01 Ni02 48.01(3) 2_655 2_655 ?
S07 Ni01 S07 178.04(8) 2_655 . ?
S0C Ni01 Ni02 47.71(4) 2_655 2_655 ?
S0C Ni01 Ni02 131.71(5) 2_655 . ?
S0C Ni01 Ni02 131.71(5) . 2_655 ?
S0C Ni01 Ni02 47.71(4) . . ?
S0C Ni01 S07 96.17(5) 2_655 . ?
S0C Ni01 S07 83.85(5) . . ?
S0C Ni01 S07 96.17(5) . 2_655 ?
S0C Ni01 S07 83.85(5) 2_655 2_655 ?
S0C Ni01 S0C 179.00(8) . 2_655 ?
S07 Ni02 Ni01 48.36(4) . . ?
S0A Ni02 Ni01 127.46(5) . . ?
S0A Ni02 S07 96.53(5) . . ?
S0A Ni02 S0C 171.38(6) . . ?
S0B Ni02 Ni01 131.59(5) . . ?
S0B Ni02 S07 178.01(6) . . ?
S0B Ni02 S0A 82.10(5) . . ?
S0B Ni02 S0C 97.03(5) . . ?
S0C Ni02 Ni01 47.68(3) . . ?
S0C Ni02 S07 84.11(5) . . ?
S08 Ni03 Ni03 128.82(5) . 2_655 ?
S08 Ni03 S09 84.00(5) . . ?
S08 Ni03 S0D 98.52(5) . . ?
S08 Ni03 S0D 177.09(6) . 2_655 ?
S09 Ni03 Ni03 126.49(5) . 2_655 ?
S09 Ni03 S0D 98.89(6) . 2_655 ?
S09 Ni03 S0D 176.01(6) . . ?
S0D Ni03 Ni03 49.54(4) . 2_655 ?
S0D Ni03 Ni03 49.52(4) 2_655 2_655 ?
S0D Ni03 S0D 78.61(6) . 2_655 ?
S08 Ni04 Ni06 124.29(5) . . ?
S08 Ni04 S0F 94.12(6) . . ?
S09 Ni04 Ni06 130.15(5) . . ?
S09 Ni04 S08 83.36(5) . . ?
S09 Ni04 S0E 99.59(6) . . ?
S09 Ni04 S0F 176.35(6) . . ?
S0E Ni04 Ni06 49.34(5) . . ?
S0E Ni04 S08 173.25(6) . . ?
S0E Ni04 S0F 82.64(6) . . ?
S0F Ni04 Ni06 49.55(4) . . ?
S0A Ni05 Ni06 129.45(5) . . ?
S0A Ni05 S0B 82.00(5) . . ?
S0A Ni05 S0G 100.47(6) . . ?
S0A Ni05 S0H 174.59(7) . . ?
S0B Ni05 Ni06 123.74(5) . . ?
S0B Ni05 S0G 173.27(6) . . ?
S0G Ni05 Ni06 50.00(5) . . ?
S0H Ni05 Ni06 49.87(4) . . ?
S0H Ni05 S0B 94.30(6) . . ?
S0H Ni05 S0G 82.78(7) . . ?
Ni05 Ni06 Ni04 113.41(4) . . ?
S0E Ni06 Ni04 49.59(4) . . ?
S0E Ni06 Ni05 125.24(5) . . ?
S0E Ni06 S0F 83.15(6) . . ?
S0E Ni06 S0G 173.27(6) . . ?
S0E Ni06 S0H 97.09(7) . . ?
S0F Ni06 Ni04 49.98(4) . . ?
S0F Ni06 Ni05 128.97(6) . . ?
S0G Ni06 Ni04 125.68(6) . . ?
S0G Ni06 Ni05 50.13(4) . . ?
S0G Ni06 S0F 96.67(7) . . ?
S0H Ni06 Ni04 129.39(6) . . ?
S0H Ni06 Ni05 49.96(4) . . ?
S0H Ni06 S0F 178.77(7) . . ?
S0H Ni06 S0G 82.95(6) . . ?
Ni02 S07 Ni01 83.63(5) . . ?
C00K S07 Ni01 102.6(2) . . ?
C00K S07 Ni02 104.22(18) . . ?
Ni03 S08 Ni04 93.94(5) . . ?
C00M S08 Ni03 106.55(18) . . ?
C00M S08 Ni04 107.33(18) . . ?
Ni03 S09 Ni04 94.24(6) . . ?
C00L S09 Ni03 106.64(19) . . ?
C00L S09 Ni04 106.66(19) . . ?
Ni05 S0A Ni02 93.64(6) . . ?
C00Z S0A Ni02 113.56(18) . . ?
C00Z S0A Ni05 111.3(2) . . ?
Ni02 S0B Ni05 93.02(6) . . ?
C00V S0B Ni02 108.17(18) . . ?
C00V S0B Ni05 109.80(18) . . ?
Ni01 S0C Ni02 84.61(5) . . ?
C00P S0C Ni01 110.0(2) . . ?
C00P S0C Ni02 107.7(2) . . ?
Ni03 S0D Ni03 80.94(5) . 2_655 ?
C011 S0D Ni03 116.4(2) . . ?
C011 S0D Ni03 116.7(2) . 2_655 ?
Ni06 S0E Ni04 81.07(6) . . ?
C00U S0E Ni04 111.6(2) . . ?
C00U S0E Ni06 113.4(2) . . ?
Ni06 S0F Ni04 80.47(5) . . ?
C012 S0F Ni04 103.9(3) . . ?
C012 S0F Ni06 106.4(2) . . ?
Ni06 S0G Ni05 79.87(6) . . ?
C00X S0G Ni05 111.32(19) . . ?
C00X S0G Ni06 111.97(18) . . ?
Ni06 S0H Ni05 80.18(6) . . ?
C2 S0H Ni05 102.9(3) 7_566 . ?
C2 S0H Ni06 105.2(2) 7_566 . ?
C01I C00K S07 121.5(4) . . ?
C01I C00K C024 117.1(6) . . ?
C024 C00K S07 121.3(5) . . ?
C3 C2 S0H 120.9(5) . 7_566 ?
C5 C2 S0H 120.3(6) . 7_566 ?
C5 C2 C3 118.7(6) . . ?
C00Q C00L S09 121.2(4) . . ?
C019 C00L S09 118.0(5) . . ?
C019 C00L C00Q 120.8(5) . . ?
C2 C3 H3 119.3 . . ?
C8 C3 C2 121.5(6) . . ?
C8 C3 H3 119.3 . . ?
C00O C00M S08 122.5(4) . . ?
C00O C00M C018 119.0(5) . . ?
C018 C00M S08 118.5(4) . . ?
C028 C4 H4 118.9 . . ?
C02G C4 H4 118.9 . . ?
C02G C4 C028 122.3(8) . . ?
C00M C00O H00O 119.7 . . ?
C00M C00O C014 120.5(5) . . ?
C014 C00O H00O 119.7 . . ?
C2 C5 H5 119.9 . . ?
C7 C5 C2 120.3(7) . . ?
C7 C5 H5 119.9 . . ?
C016 C00P S0C 122.0(5) . . ?
C016 C00P C01R 120.8(7) . . ?
C01R C00P S0C 117.1(6) . . ?
C7 C6 H6 120.6 . . ?
C8 C6 H6 120.6 . . ?
C8 C6 C7 118.8(7) . . ?
C00P C016 H016 119.5 . . ?
C00P C016 C028 121.1(9) . . ?
C028 C016 H016 119.5 . . ?
C5 C7 C6 121.4(6) . . ?
C5 C7 H7 119.3 . . ?
C6 C7 H7 119.3 . . ?
C4 C028 C016 118.3(10) . . ?
C4 C028 H028 120.8 . . ?
C016 C028 H028 120.8 . . ?
C3 C8 H8 120.4 . . ?
C6 C8 C3 119.1(7) . . ?
C6 C8 H8 120.4 . . ?
C4 C02G H02G 119.7 . . ?
C4 C02G C01R 120.5(9) . . ?
C01R C02G H02G 119.7 . . ?
C00P C01R C02G 117.0(9) . . ?
C00P C01R H01R 121.5 . . ?
C02G C01R H01R 121.5 . . ?
C00L C00Q H00Q 120.2 . . ?
C01D C00Q C00L 119.6(6) . . ?
C01D C00Q H00Q 120.2 . . ?
C00U C00S H00S 120.3 . . ?
C020 C00S H00S 120.3 . . ?
C020 C00S C00U 119.5(7) . . ?
C011 C00T H00T 120.4 . . ?
C011 C00T C01T 119.3(7) . . ?
C01T C00T H00T 120.4 . . ?
C00S C00U S0E 122.3(5) . . ?
C01G C00U S0E 117.0(5) . . ?
C01G C00U C00S 120.6(6) . . ?
C00W C00V S0B 120.7(4) . . ?
C01A C00V S0B 118.2(5) . . ?
C01A C00V C00W 121.0(5) . . ?
C00V C00W H00W 120.6 . . ?
C00V C00W C01B 118.8(6) . . ?
C01B C00W H00W 120.6 . . ?
C00Y C00X S0G 122.2(4) . . ?
C00Y C00X C01M 119.1(6) . . ?
C01M C00X S0G 118.7(5) . . ?
C00X C00Y H00Y 120.5 . . ?
C00X C00Y C013 119.1(6) . . ?
C013 C00Y H00Y 120.5 . . ?
C010 C00Z S0A 117.3(5) . . ?
C01F C00Z S0A 123.4(6) . . ?
C01F C00Z C010 119.3(6) . . ?
C00Z C010 H010 120.0 . . ?
C026 C010 C00Z 120.0(7) . . ?
C026 C010 H010 120.0 . . ?
C00T C011 S0D 123.2(5) . . ?
C01V C011 S0D 116.8(5) . . ?
C01V C011 C00T 120.0(6) . . ?
C01K C012 S0F 120.7(6) . . ?
C025 C012 S0F 119.8(5) . . ?
C025 C012 C01K 119.4(6) . . ?
C00Y C013 H013 119.6 . . ?
C01O C013 C00Y 120.9(7) . . ?
C01O C013 H013 119.6 . . ?
C00O C014 H014 119.6 . . ?
C01P C014 C00O 120.9(6) . . ?
C01P C014 H014 119.6 . . ?
C00M C018 H018 120.1 . . ?
C023 C018 C00M 119.8(6) . . ?
C023 C018 H018 120.1 . . ?
C00L C019 H019 120.7 . . ?
C00L C019 C01U 118.6(6) . . ?
C01U C019 H019 120.7 . . ?
C00V C01A H01A 120.0 . . ?
C00V C01A C01L 119.9(7) . . ?
C01L C01A H01A 120.0 . . ?
C00W C01B H01B 120.0 . . ?
C01E C01B C00W 120.0(6) . . ?
C01E C01B H01B 120.0 . . ?
C00Q C01D H01D 118.9 . . ?
C00Q C01D C01Y 122.1(7) . . ?
C01Y C01D H01D 118.9 . . ?
C01B C01E H01E 120.0 . . ?
C01L C01E C01B 120.0(6) . . ?
C01L C01E H01E 120.0 . . ?
C00Z C01F H01F 120.7 . . ?
C00Z C01F C01H 118.5(7) . . ?
C01H C01F H01F 120.7 . . ?
C00U C01G H01G 121.0 . . ?
C00U C01G C02C 118.0(7) . . ?
C02C C01G H01G 121.0 . . ?
C01F C01H H01H 119.8 . . ?
C01Z C01H C01F 120.3(7) . . ?
C01Z C01H H01H 119.8 . . ?
C00K C01I H01I 119.9 . . ?
C00K C01I C01W 120.3(7) . . ?
C01W C01I H01I 119.9 . . ?
C012 C01K H01K 120.6 . . ?
C012 C01K C01Q 118.9(7) . . ?
C01Q C01K H01K 120.6 . . ?
C01A C01L H01L 119.9 . . ?
C01E C01L C01A 120.2(7) . . ?
C01E C01L H01L 119.9 . . ?
C00X C01M H01M 119.8 . . ?
C01S C01M C00X 120.5(7) . . ?
C01S C01M H01M 119.8 . . ?
C013 C01O H01O 119.9 . . ?
C01S C01O C013 120.3(7) . . ?
C01S C01O H01O 119.9 . . ?
C014 C01P H01P 120.5 . . ?
C014 C01P C023 119.0(6) . . ?
C023 C01P H01P 120.5 . . ?
C01K C01Q H01Q 119.1 . . ?
C02A C01Q C01K 121.8(7) . . ?
C02A C01Q H01Q 119.1 . . ?
C01M C01S H01S 119.9 . . ?
C01O C01S C01M 120.1(6) . . ?
C01O C01S H01S 119.9 . . ?
C00T C01T H01T 119.8 . . ?
C02E C01T C00T 120.4(8) . . ?
C02E C01T H01T 119.8 . . ?
C019 C01U H01U 119.7 . . ?
C01Y C01U C019 120.5(7) . . ?
C01Y C01U H01U 119.7 . . ?
C011 C01V H01V 119.7 . . ?
C011 C01V C02H 120.6(8) . . ?
C02H C01V H01V 119.7 . . ?
C01I C01W H01W 119.4 . . ?
C029 C01W C01I 121.1(8) . . ?
C029 C01W H01W 119.4 . . ?
C01D C01Y C01U 118.4(6) . . ?
C01D C01Y H01Y 120.8 . . ?
C01U C01Y H01Y 120.8 . . ?
C01H C01Z H01Z 119.2 . . ?
C026 C01Z C01H 121.6(7) . . ?
C026 C01Z H01Z 119.2 . . ?
C00S C020 H020 119.5 . . ?
C02B C020 C00S 121.0(8) . . ?
C02B C020 H020 119.5 . . ?
C018 C023 C01P 120.8(6) . . ?
C018 C023 H023 119.6 . . ?
C01P C023 H023 119.6 . . ?
C00K C024 H024 119.3 . . ?
C00K C024 C02D 121.4(7) . . ?
C02D C024 H024 119.3 . . ?
C012 C025 H025 119.3 . . ?
C012 C025 C02I 121.5(7) . . ?
C02I C025 H025 119.3 . . ?
C010 C026 H026 119.9 . . ?
C01Z C026 C010 120.2(8) . . ?
C01Z C026 H026 119.9 . . ?
C01W C029 H029 120.4 . . ?
C01W C029 C02D 119.2(7) . . ?
C02D C029 H029 120.4 . . ?
C01Q C02A H02A 119.6 . . ?
C01Q C02A C02I 120.8(7) . . ?
C02I C02A H02A 119.6 . . ?
C020 C02B H02B 119.8 . . ?
C02C C02B C020 120.5(7) . . ?
C02C C02B H02B 119.8 . . ?
C01G C02C H02C 119.8 . . ?
C02B C02C C01G 120.3(8) . . ?
C02B C02C H02C 119.8 . . ?
C024 C02D H02D 120.4 . . ?
C029 C02D C024 119.3(7) . . ?
C029 C02D H02D 120.4 . . ?
C01T C02E H02E 119.7 . . ?
C02H C02E C01T 120.5(7) . . ?
C02H C02E H02E 119.7 . . ?
C01V C02H H02H 120.4 . . ?
C02E C02H C01V 119.3(8) . . ?
C02E C02H H02H 120.4 . . ?
C025 C02I C02A 117.4(8) . . ?
C025 C02I H02I 121.3 . . ?
C02A C02I H02I 121.3 . . ?
Cl1 C1 H1A 108.4 . . ?
Cl1 C1 H1B 108.4 . . ?
Cl00 C1 Cl1 115.5(9) . . ?
Cl00 C1 H1A 108.4 . . ?
Cl00 C1 H1B 108.4 . . ?
H1A C1 H1B 107.5 . . ?
Cl0I C02K Cl0I 122.0(10) . 2_655 ?
Cl0I C02K H02F 107.2 . . ?
Cl0I C02K H02F 106.8 2_655 . ?
Cl0I C02K H02J 107.2 2_655 . ?
Cl0I C02K H02J 106.8 . . ?
H02F C02K H02J 105.7 . . ?

loop_
_geom_bond_atom_site_label_1
_geom_bond_atom_site_label_2
_geom_bond_distance
_geom_bond_site_symmetry_2
_geom_bond_publ_flag
Ni01 Ni02 2.9546(10) 2_655 ?
Ni01 Ni02 2.9547(10) . ?
Ni01 S07 2.2220(12) 2_655 ?
Ni01 S07 2.2220(12) . ?
Ni01 S0C 2.1943(12) 2_655 ?
Ni01 S0C 2.1943(12) . ?
Ni02 S07 2.2097(14) . ?
Ni02 S0A 2.1941(14) . ?
Ni02 S0B 2.1932(14) . ?
Ni02 S0C 2.1956(14) . ?
Ni03 Ni03 2.8554(16) 2_655 ?
Ni03 S08 2.1893(14) . ?
Ni03 S09 2.1893(14) . ?
Ni03 S0D 2.1998(14) 2_655 ?
Ni03 S0D 2.1993(14) . ?
Ni04 Ni06 2.8585(12) . ?
Ni04 S08 2.2083(14) . ?
Ni04 S09 2.1977(15) . ?
Ni04 S0E 2.2032(15) . ?
Ni04 S0F 2.2199(16) . ?
Ni05 Ni06 2.8342(13) . ?
Ni05 S0A 2.1840(16) . ?
Ni05 S0B 2.2074(15) . ?
Ni05 S0G 2.2098(16) . ?
Ni05 S0H 2.2020(17) . ?
Ni06 S0E 2.1951(18) . ?
Ni06 S0F 2.2057(15) . ?
Ni06 S0G 2.2054(18) . ?
Ni06 S0H 2.1991(16) . ?
S07 C00K 1.780(5) . ?
S08 C00M 1.778(5) . ?
S09 C00L 1.789(5) . ?
S0A C00Z 1.793(6) . ?
S0B C00V 1.797(5) . ?
S0C C00P 1.788(6) . ?
S0D C011 1.776(5) . ?
S0E C00U 1.773(6) . ?
S0F C012 1.783(7) . ?
S0G C00X 1.781(7) . ?
S0H C2 1.802(7) 7_566 ?
C00K C01I 1.377(9) . ?
C00K C024 1.380(9) . ?
C2 C3 1.417(10) . ?
C2 C5 1.376(8) . ?
C00L C00Q 1.394(9) . ?
C00L C019 1.373(8) . ?
C3 H3 0.9300 . ?
C3 C8 1.394(10) . ?
C00M C00O 1.369(8) . ?
C00M C018 1.392(8) . ?
C4 H4 0.9300 . ?
C4 C028 1.369(14) . ?
C4 C02G 1.333(14) . ?
C00O H00O 0.9300 . ?
C00O C014 1.378(8) . ?
C5 H5 0.9300 . ?
C5 C7 1.375(10) . ?
C00P C016 1.358(12) . ?
C00P C01R 1.396(11) . ?
C6 H6 0.9300 . ?
C6 C7 1.418(10) . ?
C6 C8 1.390(10) . ?
C016 H016 0.9300 . ?
C016 C028 1.388(10) . ?
C7 H7 0.9300 . ?
C028 H028 0.9300 . ?
C8 H8 0.9300 . ?
C02G H02G 0.9300 . ?
C02G C01R 1.426(11) . ?
C01R H01R 0.9300 . ?
C00Q H00Q 0.9300 . ?
C00Q C01D 1.352(9) . ?
C00S H00S 0.9300 . ?
C00S C00U 1.400(9) . ?
C00S C020 1.386(9) . ?
C00T H00T 0.9300 . ?
C00T C011 1.380(10) . ?
C00T C01T 1.396(8) . ?
C00U C01G 1.386(10) . ?
C00V C00W 1.386(8) . ?
C00V C01A 1.369(9) . ?
C00W H00W 0.9300 . ?
C00W C01B 1.399(8) . ?
C00X C00Y 1.383(8) . ?
C00X C01M 1.403(8) . ?
C00Y H00Y 0.9300 . ?
C00Y C013 1.385(9) . ?
C00Z C010 1.393(10) . ?
C00Z C01F 1.361(9) . ?
C010 H010 0.9300 . ?
C010 C026 1.382(9) . ?
C011 C01V 1.378(9) . ?
C012 C01K 1.390(9) . ?
C012 C025 1.385(11) . ?
C013 H013 0.9300 . ?
C013 C01O 1.372(9) . ?
C014 H014 0.9300 . ?
C014 C01P 1.363(9) . ?
C018 H018 0.9300 . ?
C018 C023 1.375(9) . ?
C019 H019 0.9300 . ?
C019 C01U 1.402(9) . ?
C01A H01A 0.9300 . ?
C01A C01L 1.393(9) . ?
C01B H01B 0.9300 . ?
C01B C01E 1.396(10) . ?
C01D H01D 0.9300 . ?
C01D C01Y 1.372(10) . ?
C01E H01E 0.9300 . ?
C01E C01L 1.366(10) . ?
C01F H01F 0.9300 . ?
C01F C01H 1.425(10) . ?
C01G H01G 0.9300 . ?
C01G C02C 1.438(11) . ?
C01H H01H 0.9300 . ?
C01H C01Z 1.330(12) . ?
C01I H01I 0.9300 . ?
C01I C01W 1.393(10) . ?
C01K H01K 0.9300 . ?
C01K C01Q 1.404(10) . ?
C01L H01L 0.9300 . ?
C01M H01M 0.9300 . ?
C01M C01S 1.368(11) . ?
C01O H01O 0.9300 . ?
C01O C01S 1.360(11) . ?
C01P H01P 0.9300 . ?
C01P C023 1.381(10) . ?
C01Q H01Q 0.9300 . ?
C01Q C02A 1.334(12) . ?
C01S H01S 0.9300 . ?
C01T H01T 0.9300 . ?
C01T C02E 1.385(12) . ?
C01U H01U 0.9300 . ?
C01U C01Y 1.399(11) . ?
C01V H01V 0.9300 . ?
C01V C02H 1.405(10) . ?
C01W H01W 0.9300 . ?
C01W C029 1.335(11) . ?
C01Y H01Y 0.9300 . ?
C01Z H01Z 0.9300 . ?
C01Z C026 1.329(12) . ?
C020 H020 0.9300 . ?
C020 C02B 1.368(12) . ?
C023 H023 0.9300 . ?
C024 H024 0.9300 . ?
C024 C02D 1.388(10) . ?
C025 H025 0.9300 . ?
C025 C02I 1.403(10) . ?
C026 H026 0.9300 . ?
C029 H029 0.9300 . ?
C029 C02D 1.372(11) . ?
C02A H02A 0.9300 . ?
C02A C02I 1.417(11) . ?
C02B H02B 0.9300 . ?
C02B C02C 1.368(13) . ?
C02C H02C 0.9300 . ?
C02D H02D 0.9300 . ?
C02E H02E 0.9300 . ?
C02E C02H 1.363(13) . ?
C02H H02H 0.9300 . ?
C02I H02I 0.9300 . ?
Cl1 C1 1.678(13) . ?
Cl00 C1 1.638(13) . ?
C1 H1A 0.9700 . ?
C1 H1B 0.9700 . ?
Cl0I C02K 1.622(8) . ?
C02K H02F 0.9700 . ?
C02K H02J 0.9700 . ?

loop_
_geom_torsion_atom_site_label_1
_geom_torsion_atom_site_label_2
_geom_torsion_atom_site_label_3
_geom_torsion_atom_site_label_4
_geom_torsion
_geom_torsion_site_symmetry_1
_geom_torsion_site_symmetry_2
_geom_torsion_site_symmetry_3
_geom_torsion_site_symmetry_4
_geom_torsion_publ_flag
Ni01 S07 C00K C01I 40.9(6) . . . . ?
Ni01 S07 C00K C024 -136.9(6) . . . . ?
Ni01 S0C C00P C016 -35.8(5) . . . . ?
Ni01 S0C C00P C01R 147.9(4) . . . . ?
Ni02 S07 C00K C01I 127.4(6) . . . . ?
Ni02 S07 C00K C024 -50.4(6) . . . . ?
Ni02 S0A C00Z C010 102.4(4) . . . . ?
Ni02 S0A C00Z C01F -80.3(5) . . . . ?
Ni02 S0B C00V C00W 22.1(5) . . . . ?
Ni02 S0B C00V C01A -153.9(4) . . . . ?
Ni02 S0C C00P C016 54.8(5) . . . . ?
Ni02 S0C C00P C01R -121.5(4) . . . . ?
Ni03 S08 C00M C00O 24.1(5) . . . . ?
Ni03 S08 C00M C018 -156.5(5) . . . . ?
Ni03 S09 C00L C00Q -40.2(5) . . . . ?
Ni03 S09 C00L C019 138.1(5) . . . . ?
Ni03 S0D C011 C00T 44.9(5) . . . . ?
Ni03 S0D C011 C00T -48.2(6) 2_655 . . . ?
Ni03 S0D C011 C01V 129.8(5) 2_655 . . . ?
Ni03 S0D C011 C01V -137.2(5) . . . . ?
Ni04 S08 C00M C00O -75.6(5) . . . . ?
Ni04 S08 C00M C018 103.9(5) . . . . ?
Ni04 S09 C00L C00Q 59.6(5) . . . . ?
Ni04 S09 C00L C019 -122.1(5) . . . . ?
Ni04 S0E C00U C00S 40.1(6) . . . . ?
Ni04 S0E C00U C01G -137.3(5) . . . . ?
Ni04 S0F C012 C01K 135.2(6) . . . . ?
Ni04 S0F C012 C025 -47.8(7) . . . . ?
Ni05 S0A C00Z C010 -153.4(4) . . . . ?
Ni05 S0A C00Z C01F 23.8(5) . . . . ?
Ni05 S0B C00V C00W -78.1(4) . . . . ?
Ni05 S0B C00V C01A 105.9(4) . . . . ?
Ni05 S0G C00X C00Y 43.4(5) . . . . ?
Ni05 S0G C00X C01M -135.9(4) . . . . ?
Ni06 S0E C00U C00S -49.3(6) . . . . ?
Ni06 S0E C00U C01G 133.3(5) . . . . ?
Ni06 S0F C012 C01K 51.2(7) . . . . ?
Ni06 S0F C012 C025 -131.8(6) . . . . ?
Ni06 S0G C00X C00Y -43.9(5) . . . . ?
Ni06 S0G C00X C01M 136.7(4) . . . . ?
S07 C00K C01I C01W 175.6(6) . . . . ?
S07 C00K C024 C02D -173.5(7) . . . . ?
S08 C00M C00O C014 179.8(4) . . . . ?
S08 C00M C018 C023 -179.3(6) . . . . ?
S09 C00L C00Q C01D 177.1(5) . . . . ?
S09 C00L C019 C01U -176.2(5) . . . . ?
S0A C00Z C010 C026 176.0(5) . . . . ?
S0A C00Z C01F C01H -175.8(5) . . . . ?
S0B C00V C00W C01B -175.4(4) . . . . ?
S0B C00V C01A C01L 174.8(5) . . . . ?
S0C C00P C016 C028 -176.7(5) . . . . ?
S0C C00P C01R C02G 177.4(5) . . . . ?
S0D C011 C01V C02H -178.4(6) . . . . ?
S0E C00U C01G C02C 176.8(6) . . . . ?
S0F C012 C01K C01Q 173.3(6) . . . . ?
S0F C012 C025 C02I -176.6(7) . . . . ?
S0G C00X C00Y C013 -177.1(4) . . . . ?
S0G C00X C01M C01S 179.2(5) . . . . ?
S0H C2 C3 C8 178.9(7) 7_566 . . . ?
S0H C2 C5 C7 -175.9(6) 7_566 . . . ?
C00K C01I C01W C029 -4.1(14) . . . . ?
C00K C024 C02D C029 -0.3(14) . . . . ?
C2 C3 C8 C6 -0.2(14) . . . . ?
C2 C5 C7 C6 -5.9(13) . . . . ?
C00L C00Q C01D C01Y -0.1(10) . . . . ?
C00L C019 C01U C01Y -2.0(11) . . . . ?
C3 C2 C5 C7 3.6(13) . . . . ?
C00M C00O C014 C01P -0.9(9) . . . . ?
C00M C018 C023 C01P -0.2(13) . . . . ?
C4 C02G C01R C00P -1.1(11) . . . . ?
C00O C00M C018 C023 0.1(10) . . . . ?
C00O C014 C01P C023 0.9(11) . . . . ?
C5 C2 C3 C8 -0.5(13) . . . . ?
C00P C016 C028 C4 0.2(10) . . . . ?
C016 C00P C01R C02G 1.0(9) . . . . ?
C7 C6 C8 C3 -2.0(13) . . . . ?
C028 C4 C02G C01R 0.7(13) . . . . ?
C8 C6 C7 C5 5.1(13) . . . . ?
C02G C4 C028 C016 -0.2(12) . . . . ?
C01R C00P C016 C028 -0.6(10) . . . . ?
C00Q C00L C019 C01U 2.1(10) . . . . ?
C00Q C01D C01Y C01U 0.2(11) . . . . ?
C00S C00U C01G C02C -0.7(10) . . . . ?
C00S C020 C02B C02C -1.5(12) . . . . ?
C00T C011 C01V C02H -0.4(10) . . . . ?
C00T C01T C02E C02H 1.2(12) . . . . ?
C00U C00S C020 C02B -0.8(11) . . . . ?
C00U C01G C02C C02B -1.5(12) . . . . ?
C00V C00W C01B C01E 0.8(9) . . . . ?
C00V C01A C01L C01E 0.7(10) . . . . ?
C00W C00V C01A C01L -1.2(9) . . . . ?
C00W C01B C01E C01L -1.2(10) . . . . ?
C00X C00Y C013 C01O -3.1(9) . . . . ?
C00X C01M C01S C01O -1.2(10) . . . . ?
C00Y C00X C01M C01S -0.2(9) . . . . ?
C00Y C013 C01O C01S 1.7(10) . . . . ?
C00Z C010 C026 C01Z -0.4(10) . . . . ?
C00Z C01F C01H C01Z 0.2(10) . . . . ?
C010 C00Z C01F C01H 1.4(9) . . . . ?
C011 C00T C01T C02E -0.9(11) . . . . ?
C011 C01V C02H C02E 0.6(12) . . . . ?
C012 C01K C01Q C02A 3.3(13) . . . . ?
C012 C025 C02I C02A 3.3(14) . . . . ?
C013 C01O C01S C01M 0.5(10) . . . . ?
C014 C01P C023 C018 -0.3(13) . . . . ?
C018 C00M C00O C014 0.4(8) . . . . ?
C019 C00L C00Q C01D -1.1(9) . . . . ?
C019 C01U C01Y C01D 0.8(12) . . . . ?
C01A C00V C00W C01B 0.4(8) . . . . ?
C01B C01E C01L C01A 0.5(10) . . . . ?
C01F C00Z C010 C026 -1.3(9) . . . . ?
C01F C01H C01Z C026 -2.0(11) . . . . ?
C01H C01Z C026 C010 2.1(11) . . . . ?
C01I C00K C024 C02D 8.6(12) . . . . ?
C01I C01W C029 C02D 12.6(14) . . . . ?
C01K C012 C025 C02I 0.4(13) . . . . ?
C01K C01Q C02A C02I 0.5(14) . . . . ?
C01M C00X C00Y C013 2.3(8) . . . . ?
C01Q C02A C02I C025 -3.7(14) . . . . ?
C01T C00T C011 S0D 178.4(5) . . . . ?
C01T C00T C011 C01V 0.6(9) . . . . ?
C01T C02E C02H C01V -1.0(13) . . . . ?
C01W C029 C02D C024 -10.4(14) . . . . ?
C020 C00S C00U S0E -175.5(5) . . . . ?
C020 C00S C00U C01G 1.8(10) . . . . ?
C020 C02B C02C C01G 2.6(13) . . . . ?
C024 C00K C01I C01W -6.5(11) . . . . ?
C025 C012 C01K C01Q -3.6(12) . . . . ?

loop_
_platon_squeeze_void_nr
_platon_squeeze_void_average_x
_platon_squeeze_void_average_y
_platon_squeeze_void_average_z
_platon_squeeze_void_volume
_platon_squeeze_void_count_electrons
_platon_squeeze_void_content
1 0.500 0.000 -0.003 1001 -13 ' '
2 0.000 0.500 -0.009 1001 -13 ' '
3 0.500 0.283 0.250 39 -3 ' '
4 0.000 0.783 0.250 39 -3 ' '
5 0.000 0.217 0.750 38 -3 ' '
6 0.500 0.717 0.750 38 -3 ' '
